data_1556680
loop_
_publ_author_name
'Lucenti, E.'
'Forni, A.'
'Marinotto, D.'
'Previtali, A.'
'Righetto, S.'
'Cariati, E.'

_publ_section_title
;
 Tuning the Linear and Nonlinear Optical Properties of Pyrene-Pyridine
 Chromophores by Protonation and Complexation to d10 Metal Centers
;
_journal_name_full Inorganics
_journal_page_first 38
_journal_paper_doi 10.3390/inorganics7030038
_journal_volume 7
_journal_year 2019
_chemical_formula_moiety 'C23 H17 Cu I N'
_chemical_formula_sum 'C23 H17 Cu I N'
_chemical_formula_weight 497.82
_space_group_crystal_system monoclinic
_space_group_IT_number 14
_space_group_name_Hall '-P 2ybc'
_space_group_name_H-M_alt 'P 1 21/c 1'
_atom_sites_solution_hydrogens geom
_atom_sites_solution_primary direct
_atom_sites_solution_secondary difmap
_cell_angle_alpha 90
_cell_angle_beta 103.1580(10)
_cell_angle_gamma 90
_cell_formula_units_Z 4
_cell_length_a 20.4752(9)
_cell_length_b 4.5020(2)
_cell_length_c 20.2080(9)
_cell_measurement_reflns_used 9907
_cell_measurement_temperature 296(2)
_cell_measurement_theta_max 28.773
_cell_measurement_theta_min 2.508
_cell_volume 1813.86(14)
_computing_cell_refinement 'SAINT (Bruker, 1997)'
_computing_data_collection 'SMART (Bruker, 1997)'
_computing_data_reduction SAINT
_computing_molecular_graphics 'ORTEP III ( Burnett&Johnson, 1996)'
_computing_publication_material SHELXL-2014/7
_computing_structure_refinement 'SHELXL-2014/7 (Sheldrick, 2014)'
_computing_structure_solution 'SHELXT 2014/4 (Sheldrick, 2014)'
_diffrn_ambient_temperature 296(2)
_diffrn_measured_fraction_theta_full 1.000
_diffrn_measured_fraction_theta_max 0.959
_diffrn_measurement_device_type 'Bruker SMART APEX'
_diffrn_measurement_method 'phi and omega scans'
_diffrn_radiation_monochromator graphite
_diffrn_radiation_source 'fine-focus sealed tube'
_diffrn_radiation_type MoK\a
_diffrn_radiation_wavelength 0.71073
_diffrn_reflns_av_R_equivalents 0.0275
_diffrn_reflns_av_unetI/netI 0.0203
_diffrn_reflns_Laue_measured_fraction_full 1.000
_diffrn_reflns_Laue_measured_fraction_max 0.959
_diffrn_reflns_limit_h_max 30
_diffrn_reflns_limit_h_min -29
_diffrn_reflns_limit_k_max 6
_diffrn_reflns_limit_k_min -6
_diffrn_reflns_limit_l_max 29
_diffrn_reflns_limit_l_min -29
_diffrn_reflns_number 36089
_diffrn_reflns_point_group_measured_fraction_full 1.000
_diffrn_reflns_point_group_measured_fraction_max 0.959
_diffrn_reflns_theta_full 25.242
_diffrn_reflns_theta_max 32.255
_diffrn_reflns_theta_min 2.043
_exptl_absorpt_coefficient_mu 2.912
_exptl_absorpt_correction_T_max 0.746
_exptl_absorpt_correction_T_min 0.593
_exptl_absorpt_correction_type multi-scan
_exptl_absorpt_process_details 'SADABS, Bruker, 1997'
_exptl_crystal_colour yellow
_exptl_crystal_density_diffrn 1.823
_exptl_crystal_density_method 'not measured'
_exptl_crystal_description plate
_exptl_crystal_F_000 976
_exptl_crystal_size_max 0.350
_exptl_crystal_size_mid 0.150
_exptl_crystal_size_min 0.050
_refine_diff_density_max 1.696
_refine_diff_density_min -1.892
_refine_diff_density_rms 0.082
_refine_ls_extinction_coef .
_refine_ls_extinction_method none
_refine_ls_goodness_of_fit_ref 1.023
_refine_ls_hydrogen_treatment constr
_refine_ls_matrix_type full
_refine_ls_number_parameters 235
_refine_ls_number_reflns 6174
_refine_ls_number_restraints 0
_refine_ls_restrained_S_all 1.023
_refine_ls_R_factor_all 0.0493
_refine_ls_R_factor_gt 0.0333
_refine_ls_shift/su_max 0.005
_refine_ls_shift/su_mean 0.000
_refine_ls_structure_factor_coef Fsqd
_refine_ls_weighting_details 'w=1/[\s^2^(Fo^2^)+(0.0321P)^2^+2.2263P] where P=(Fo^2^+2Fc^2^)/3'
_refine_ls_weighting_scheme calc
_refine_ls_wR_factor_gt 0.0771
_refine_ls_wR_factor_ref 0.0844
_reflns_Friedel_coverage 0.000
_reflns_Friedel_fraction_full .
_reflns_Friedel_fraction_max .
_reflns_number_gt 4762
_reflns_number_total 6174
_reflns_threshold_expression 'I > 2\s(I)'
_cod_data_source_file Inorganics-2019-7-38.cif
_cod_data_source_block CuL2
_cod_original_cell_volume 1813.85(14)
_cod_original_sg_symbol_H-M 'P 21/c'
_cod_database_code 1556680
_shelx_space_group_comment
;
The symmetry employed for this shelxl refinement is uniquely defined
by the following loop, which should always be used as a source of
symmetry information in preference to the above space-group names.
They are only intended as comments.
;
_shelx_estimated_absorpt_t_min 0.429
_shelx_estimated_absorpt_t_max 0.868

loop_
_space_group_symop_operation_xyz
'x, y, z'
'-x, y+1/2, -z+1/2'
'-x, -y, -z'
'x, -y-1/2, z-1/2'

loop_
_atom_site_label
_atom_site_type_symbol
_atom_site_fract_x
_atom_site_fract_y
_atom_site_fract_z
_atom_site_U_iso_or_equiv
_atom_site_adp_type
_atom_site_occupancy
_atom_site_site_symmetry_order
_atom_site_calc_flag
_atom_site_refinement_flags_posn
_atom_site_refinement_flags_adp
_atom_site_refinement_flags_occupancy
_atom_site_disorder_assembly
_atom_site_disorder_group
I1 I 0.43052(2) 0.53670(4) 1.30046(2) 0.04291(6) Uani 1 1 d . . . . .
Cu1 Cu 0.49153(2) 0.57528(13) 1.20074(2) 0.06514(14) Uani 1 1 d . . . . .
N1 N 0.42741(11) 0.5064(5) 1.10863(11) 0.0421(5) Uani 1 1 d . . . . .
C1 C 0.43850(15) 0.6198(8) 1.05108(14) 0.0489(7) Uani 1 1 d . . . . .
H1 H 0.4735 0.7544 1.0540 0.059 Uiso 1 1 calc R U . . .
C2 C 0.40042(15) 0.5470(7) 0.98728(14) 0.0487(7) Uani 1 1 d . . . . .
H2 H 0.4104 0.6311 0.9487 0.058 Uiso 1 1 calc R U . . .
C3 C 0.34808(13) 0.3509(6) 0.98098(13) 0.0409(6) Uani 1 1 d . . . . .
C4 C 0.33611(15) 0.2342(8) 1.04055(15) 0.0507(7) Uani 1 1 d . . . . .
H4 H 0.3010 0.1012 1.0388 0.061 Uiso 1 1 calc R U . . .
C5 C 0.37645(14) 0.3160(7) 1.10273(14) 0.0479(6) Uani 1 1 d . . . . .
H5 H 0.3676 0.2345 1.1421 0.057 Uiso 1 1 calc R U . . .
C6 C 0.30449(14) 0.2669(7) 0.91248(14) 0.0501(7) Uani 1 1 d . . . . .
H6A H 0.2991 0.0528 0.9101 0.060 Uiso 1 1 calc R U . . .
H6B H 0.3266 0.3270 0.8770 0.060 Uiso 1 1 calc R U . . .
C7 C 0.23555(14) 0.4128(7) 0.90015(13) 0.0455(6) Uani 1 1 d . . . . .
H7A H 0.2160 0.3692 0.9385 0.055 Uiso 1 1 calc R U . . .
H7B H 0.2413 0.6264 0.8986 0.055 Uiso 1 1 calc R U . . .
C8 C 0.18656(13) 0.3167(6) 0.83558(12) 0.0387(5) Uani 1 1 d . . . . .
C9 C 0.13557(14) 0.1229(7) 0.84041(14) 0.0452(6) Uani 1 1 d . . . . .
H9 H 0.1329 0.0540 0.8831 0.054 Uiso 1 1 calc R U . . .
C10 C 0.08818(15) 0.0274(7) 0.78399(15) 0.0454(6) Uani 1 1 d . . . . .
H10 H 0.0549 -0.1054 0.7892 0.055 Uiso 1 1 calc R U . . .
C11 C 0.09037(12) 0.1301(6) 0.71961(13) 0.0358(5) Uani 1 1 d . . . . .
C12 C 0.04109(14) 0.0412(6) 0.65996(15) 0.0440(6) Uani 1 1 d . . . . .
H12 H 0.0078 -0.0932 0.6641 0.053 Uiso 1 1 calc R U . . .
C13 C 0.04267(14) 0.1493(7) 0.59867(14) 0.0439(6) Uani 1 1 d . . . . .
H13 H 0.0100 0.0897 0.5611 0.053 Uiso 1 1 calc R U . . .
C14 C 0.09316(13) 0.3537(6) 0.58932(12) 0.0380(5) Uani 1 1 d . . . . .
C15 C 0.09514(16) 0.4728(7) 0.52592(14) 0.0474(6) Uani 1 1 d . . . . .
H15 H 0.0630 0.4152 0.4877 0.057 Uiso 1 1 calc R U . . .
C16 C 0.14365(17) 0.6733(8) 0.51899(14) 0.0531(7) Uani 1 1 d . . . . .
H16 H 0.1434 0.7528 0.4765 0.064 Uiso 1 1 calc R U . . .
C17 C 0.19307(16) 0.7585(7) 0.57492(15) 0.0492(7) Uani 1 1 d . . . . .
H17 H 0.2259 0.8928 0.5694 0.059 Uiso 1 1 calc R U . . .
C18 C 0.19383(13) 0.6446(6) 0.63920(13) 0.0391(5) Uani 1 1 d . . . . .
C19 C 0.24325(14) 0.7303(7) 0.69852(15) 0.0474(6) Uani 1 1 d . . . . .
H19 H 0.2772 0.8608 0.6940 0.057 Uiso 1 1 calc R U . . .
C20 C 0.24158(13) 0.6258(7) 0.76061(14) 0.0444(6) Uani 1 1 d . . . . .
H20 H 0.2743 0.6877 0.7979 0.053 Uiso 1 1 calc R U . . .
C21 C 0.19102(12) 0.4226(6) 0.77091(12) 0.0346(5) Uani 1 1 d . . . . .
C22 C 0.14167(11) 0.3301(5) 0.71263(11) 0.0316(4) Uani 1 1 d . . . . .
C23 C 0.14322(12) 0.4415(5) 0.64723(12) 0.0330(5) Uani 1 1 d . . . . .

loop_
_atom_site_aniso_label
_atom_site_aniso_U_11
_atom_site_aniso_U_22
_atom_site_aniso_U_33
_atom_site_aniso_U_23
_atom_site_aniso_U_13
_atom_site_aniso_U_12
I1 0.03882(9) 0.05124(11) 0.04004(9) 0.00050(7) 0.01180(7) 0.00139(7)
Cu1 0.0518(2) 0.1052(4) 0.03436(18) -0.0030(2) 0.00137(15) -0.0234(2)
N1 0.0376(11) 0.0539(14) 0.0318(10) -0.0016(9) 0.0014(8) -0.0002(10)
C1 0.0423(14) 0.0630(18) 0.0382(13) 0.0002(13) 0.0024(11) -0.0090(13)
C2 0.0479(15) 0.0643(18) 0.0314(12) 0.0015(12) 0.0041(11) 0.0024(14)
C3 0.0375(12) 0.0464(14) 0.0343(12) -0.0080(11) -0.0010(10) 0.0085(11)
C4 0.0442(15) 0.0579(18) 0.0453(15) -0.0042(13) 0.0004(12) -0.0106(13)
C5 0.0450(15) 0.0594(18) 0.0362(13) 0.0026(12) 0.0029(11) -0.0041(13)
C6 0.0464(15) 0.0587(18) 0.0385(13) -0.0159(13) -0.0045(11) 0.0110(13)
C7 0.0466(15) 0.0541(17) 0.0306(12) -0.0079(11) -0.0022(10) 0.0099(12)
C8 0.0395(13) 0.0442(14) 0.0292(11) -0.0038(10) 0.0008(9) 0.0098(11)
C9 0.0470(15) 0.0555(16) 0.0335(12) 0.0069(11) 0.0101(11) 0.0067(13)
C10 0.0415(14) 0.0508(16) 0.0445(14) 0.0051(12) 0.0108(11) -0.0022(12)
C11 0.0316(11) 0.0383(12) 0.0361(12) -0.0013(10) 0.0048(9) 0.0010(9)
C12 0.0356(12) 0.0452(14) 0.0478(14) -0.0067(12) 0.0023(11) -0.0059(11)
C13 0.0404(13) 0.0471(15) 0.0382(13) -0.0095(11) -0.0035(10) -0.0039(12)
C14 0.0402(13) 0.0398(13) 0.0314(11) -0.0065(10) 0.0025(9) 0.0048(10)
C15 0.0575(17) 0.0517(16) 0.0297(11) -0.0053(11) 0.0033(11) 0.0041(13)
C16 0.070(2) 0.0587(19) 0.0326(13) -0.0001(13) 0.0158(13) 0.0034(16)
C17 0.0549(17) 0.0507(17) 0.0468(15) 0.0017(13) 0.0215(13) -0.0035(13)
C18 0.0383(13) 0.0423(13) 0.0373(12) -0.0018(10) 0.0099(10) -0.0018(11)
C19 0.0403(14) 0.0482(16) 0.0512(16) -0.0010(13) 0.0050(12) -0.0116(12)
C20 0.0370(13) 0.0476(15) 0.0421(14) -0.0043(12) -0.0048(10) -0.0072(11)
C21 0.0325(11) 0.0358(12) 0.0327(11) -0.0049(9) 0.0017(9) 0.0021(9)
C22 0.0287(10) 0.0335(11) 0.0307(10) -0.0040(9) 0.0026(8) 0.0028(9)
C23 0.0323(11) 0.0345(11) 0.0307(10) -0.0052(9) 0.0043(8) 0.0035(9)

loop_
_atom_type_symbol
_atom_type_description
_atom_type_scat_dispersion_real
_atom_type_scat_dispersion_imag
_atom_type_scat_source
C C 0.0033 0.0016 'International Tables Vol C Tables 4.2.6.8 and 6.1.1.4'
H H 0.0000 0.0000 'International Tables Vol C Tables 4.2.6.8 and 6.1.1.4'
N N 0.0061 0.0033 'International Tables Vol C Tables 4.2.6.8 and 6.1.1.4'
Cu Cu 0.3201 1.2651 'International Tables Vol C Tables 4.2.6.8 and 6.1.1.4'
I I -0.4742 1.8119 'International Tables Vol C Tables 4.2.6.8 and 6.1.1.4'

loop_
_geom_angle_atom_site_label_1
_geom_angle_atom_site_label_2
_geom_angle_atom_site_label_3
_geom_angle
_geom_angle_site_symmetry_1
_geom_angle_site_symmetry_3
Cu1 I1 Cu1 69.268(12) . 2_647
Cu1 I1 Cu1 64.992(13) . 2_657
Cu1 I1 Cu1 108.916(17) 2_647 2_657
N1 Cu1 I1 111.88(7) . .
N1 Cu1 I1 112.21(7) . 2_657
I1 Cu1 I1 117.356(19) . 2_657
N1 Cu1 I1 96.09(7) . 2_647
I1 Cu1 I1 108.156(18) . 2_647
I1 Cu1 I1 108.914(16) 2_657 2_647
N1 Cu1 Cu1 116.63(7) . 2_647
I1 Cu1 Cu1 55.621(17) . 2_647
I1 Cu1 Cu1 128.86(2) 2_657 2_647
I1 Cu1 Cu1 52.641(10) 2_647 2_647
N1 Cu1 Cu1 132.70(7) . 2_657
I1 Cu1 Cu1 62.37(2) . 2_657
I1 Cu1 Cu1 55.112(10) 2_657 2_657
I1 Cu1 Cu1 131.06(2) 2_647 2_657
Cu1 Cu1 Cu1 98.45(2) 2_647 2_657
C5 N1 C1 116.9(2) . .
C5 N1 Cu1 120.40(19) . .
C1 N1 Cu1 122.27(19) . .
N1 C1 C2 123.2(3) . .
C3 C2 C1 120.1(3) . .
C2 C3 C4 116.9(2) . .
C2 C3 C6 122.1(3) . .
C4 C3 C6 121.0(3) . .
C3 C4 C5 120.0(3) . .
N1 C5 C4 122.9(3) . .
C3 C6 C7 111.9(2) . .
C8 C7 C6 115.1(2) . .
C9 C8 C21 119.2(2) . .
C9 C8 C7 118.8(2) . .
C21 C8 C7 122.0(3) . .
C8 C9 C10 122.5(2) . .
C9 C10 C11 120.0(3) . .
C10 C11 C22 119.2(2) . .
C10 C11 C12 121.6(3) . .
C22 C11 C12 119.2(2) . .
C13 C12 C11 120.9(3) . .
C12 C13 C14 121.8(2) . .
C15 C14 C23 118.7(3) . .
C15 C14 C13 122.8(2) . .
C23 C14 C13 118.5(2) . .
C16 C15 C14 121.2(3) . .
C15 C16 C17 120.6(3) . .
C16 C17 C18 120.6(3) . .
C17 C18 C23 119.4(2) . .
C17 C18 C19 122.4(3) . .
C23 C18 C19 118.2(2) . .
C20 C19 C18 121.4(3) . .
C19 C20 C21 122.1(2) . .
C8 C21 C22 118.8(2) . .
C8 C21 C20 123.4(2) . .
C22 C21 C20 117.8(2) . .
C11 C22 C23 119.5(2) . .
C11 C22 C21 120.4(2) . .
C23 C22 C21 120.2(2) . .
C18 C23 C22 120.4(2) . .
C18 C23 C14 119.5(2) . .
C22 C23 C14 120.1(2) . .

loop_
_geom_bond_atom_site_label_1
_geom_bond_atom_site_label_2
_geom_bond_distance
_geom_bond_site_symmetry_2
I1 Cu1 2.6071(5) .
I1 Cu1 2.6231(5) 2_647
I1 Cu1 2.9060(6) 2_657
Cu1 N1 2.043(2) .
Cu1 I1 2.6232(5) 2_657
Cu1 I1 2.9060(6) 2_647
Cu1 Cu1 2.9725(5) 2_647
Cu1 Cu1 2.9725(5) 2_657
N1 C5 1.335(4) .
N1 C1 1.336(4) .
C1 C2 1.386(4) .
C2 C3 1.372(4) .
C3 C4 1.385(4) .
C3 C6 1.514(3) .
C4 C5 1.387(4) .
C6 C7 1.525(4) .
C7 C8 1.517(3) .
C8 C9 1.381(4) .
C8 C21 1.414(4) .
C9 C10 1.386(4) .
C10 C11 1.391(4) .
C11 C22 1.415(3) .
C11 C12 1.441(4) .
C12 C13 1.338(4) .
C13 C14 1.428(4) .
C14 C15 1.398(4) .
C14 C23 1.425(3) .
C15 C16 1.373(5) .
C16 C17 1.389(4) .
C17 C18 1.393(4) .
C18 C23 1.419(4) .
C18 C19 1.434(4) .
C19 C20 1.348(4) .
C20 C21 1.432(4) .
C21 C22 1.428(3) .
C22 C23 1.421(3) .
